data_7211095
loop_
_publ_author_name
'Zhang, Xiaoxi'
'Xing, Na'
'Bai, Fengying'
'Wan, Lijuan'
'Shan, Hui'
'Hou, Yanan'
'Xing, Yongheng'
'Shi, Zhan'

_publ_section_title
;
 Multi-functional d10 metal--organic materials based on
 bis-pyrazole/pyridine ligands supported by a 2,6-di(3-pyrazolyl)pyridine
 with different spanning flexible dicarboxylate ligands: synthesis,
 structure, photoluminescent and catalytic properties
;
_journal_issue 44
_journal_name_full CrystEngComm
_journal_page_first 9135
_journal_paper_doi 10.1039/c3ce41213j
_journal_volume 15
_journal_year 2013
_chemical_formula_sum 'C19 H25 N5 O6 Zn'
_chemical_formula_weight 484.83
_chemical_name_systematic
;
?
;
_space_group_IT_number 13
_symmetry_cell_setting monoclinic
_symmetry_space_group_name_Hall '-P 2yc'
_symmetry_space_group_name_H-M 'P 1 2/c 1'
_atom_sites_solution_hydrogens geom
_atom_sites_solution_primary direct
_atom_sites_solution_secondary difmap
_audit_creation_method SHELXL-97
_cell_angle_alpha 90.00
_cell_angle_beta 128.918(11)
_cell_angle_gamma 90.00
_cell_formula_units_Z 2
_cell_length_a 9.718(2)
_cell_length_b 9.962(3)
_cell_length_c 13.971(3)
_cell_measurement_reflns_used 947
_cell_measurement_temperature 293(2)
_cell_measurement_theta_max 21.55
_cell_measurement_theta_min 2.69
_cell_volume 1052.3(5)
_computing_cell_refinement 'Bruker SMART'
_computing_data_collection 'Bruker SMART'
_computing_data_reduction 'Bruker SAINT'
_computing_molecular_graphics 'Bruker SHELXTL'
_computing_publication_material 'Bruker SHELXTL'
_computing_structure_refinement 'SHELXL-97 (Sheldrick, 1997)'
_computing_structure_solution 'SHELXS-97 (Sheldrick, 1990)'
_diffrn_ambient_temperature 293(2)
_diffrn_measured_fraction_theta_full 0.995
_diffrn_measured_fraction_theta_max 0.995
_diffrn_measurement_device_type 'CCD area detector'
_diffrn_measurement_method 'phi and omega scans'
_diffrn_radiation_monochromator graphite
_diffrn_radiation_source 'fine-focus sealed tube'
_diffrn_radiation_type MoK\a
_diffrn_radiation_wavelength 0.71073
_diffrn_reflns_av_R_equivalents 0.0411
_diffrn_reflns_av_sigmaI/netI 0.0458
_diffrn_reflns_limit_h_max 10
_diffrn_reflns_limit_h_min -10
_diffrn_reflns_limit_k_max 7
_diffrn_reflns_limit_k_min -10
_diffrn_reflns_limit_l_max 15
_diffrn_reflns_limit_l_min -15
_diffrn_reflns_number 4287
_diffrn_reflns_theta_full 23.11
_diffrn_reflns_theta_max 23.11
_diffrn_reflns_theta_min 2.69
_exptl_absorpt_coefficient_mu 1.214
_exptl_absorpt_correction_type none
_exptl_crystal_density_diffrn 1.530
_exptl_crystal_density_method 'not measured'
_exptl_crystal_F_000 504
_exptl_crystal_size_max 0.422
_exptl_crystal_size_mid 0.100
_exptl_crystal_size_min 0.081
_refine_diff_density_max 0.744
_refine_diff_density_min -0.449
_refine_diff_density_rms 0.070
_refine_ls_extinction_method none
_refine_ls_goodness_of_fit_ref 1.042
_refine_ls_hydrogen_treatment mixed
_refine_ls_matrix_type full
_refine_ls_number_parameters 142
_refine_ls_number_reflns 1478
_refine_ls_number_restraints 0
_refine_ls_restrained_S_all 1.042
_refine_ls_R_factor_all 0.0557
_refine_ls_R_factor_gt 0.0439
_refine_ls_shift/su_max 0.000
_refine_ls_shift/su_mean 0.000
_refine_ls_structure_factor_coef Fsqd
_refine_ls_weighting_details 'calc w=1/[\s^2^(Fo^2^)+(0.0554P)^2^+0.9812P] where P=(Fo^2^+2Fc^2^)/3'
_refine_ls_weighting_scheme calc
_refine_ls_wR_factor_gt 0.1048
_refine_ls_wR_factor_ref 0.1122
_reflns_number_gt 1235
_reflns_number_total 1478
_reflns_threshold_expression >2sigma(I)
_cod_data_source_file c3ce41213j.txt
_cod_data_source_block 3
_cod_depositor_comments
;
The following automatic conversions were performed:

'_symmetry_cell_setting' value 'Monoclinic' changed to 'monoclinic'
according to /home/saulius/struct/CIF-dictionaries/cif_core.dic
dictionary named 'cif_core.dic' version 2.4.2 from 2011-04-26.

Automatic conversion script
Id: cif_fix_values 1891 2012-01-12 08:04:46Z andrius 
;
_cod_original_cell_volume 1052.3(4)
_cod_original_sg_symbol_H-M P2/c
_cod_database_code 7211095

loop_
_symmetry_equiv_pos_as_xyz
'x, y, z'
'-x, y, -z+1/2'
'-x, -y, -z'
'x, -y, z-1/2'

loop_
_atom_site_label
_atom_site_type_symbol
_atom_site_fract_x
_atom_site_fract_y
_atom_site_fract_z
_atom_site_U_iso_or_equiv
_atom_site_adp_type
_atom_site_occupancy
_atom_site_symmetry_multiplicity
_atom_site_calc_flag
_atom_site_refinement_flags
Zn Zn 0.5000 0.16088(7) 0.7500 0.0337(3) Uani 1 2 d S
O1 O 0.7218(4) 0.2364(3) 0.8906(3) 0.0465(8) Uani 1 1 d .
O2 O 0.6299(4) 0.4042(4) 0.9402(3) 0.0655(11) Uani 1 1 d .
O1W O 0.2984(5) 0.5671(4) 0.3717(3) 0.0677(11) Uani 1 1 d .
H1WA H 0.2318 0.6256 0.3683 0.102 Uiso 1 1 d R
H1WB H 0.3910 0.6049 0.3907 0.102 Uiso 1 1 d R
N1 N 0.7164(4) 0.1529(4) 0.6324(3) 0.0397(9) Uani 1 1 d .
H1D H 0.7248 0.2378 0.6257 0.048 Uiso 1 1 calc R
N2 N 0.6314(4) 0.0994(4) 0.6711(3) 0.0343(9) Uani 1 1 d .
N3 N 0.5000 -0.0512(5) 0.7500 0.0304(11) Uani 1 2 d S
C1 C 0.8862(6) 0.0942(6) 0.5598(5) 0.0564(14) Uani 1 1 d .
H1A H 0.8898 0.1900 0.5544 0.085 Uiso 1 1 calc R
H1B H 0.8281 0.0554 0.4799 0.085 Uiso 1 1 calc R
H1C H 1.0046 0.0599 0.6159 0.085 Uiso 1 1 calc R
C2 C 0.7864(5) 0.0586(5) 0.6053(4) 0.0404(11) Uani 1 1 d .
C3 C 0.7460(6) -0.0623(5) 0.6284(4) 0.0421(11) Uani 1 1 d .
H3B H 0.7761 -0.1470 0.6188 0.051 Uiso 1 1 calc R
C4 C 0.6507(5) -0.0326(4) 0.6691(4) 0.0324(10) Uani 1 1 d .
C5 C 0.5742(5) -0.1189(4) 0.7093(4) 0.0345(10) Uani 1 1 d .
C6 C 0.5742(6) -0.2574(5) 0.7078(4) 0.0449(12) Uani 1 1 d .
H6A H 0.6243 -0.3029 0.6783 0.054 Uiso 1 1 calc R
C7 C 0.5000 -0.3284(7) 0.7500 0.0558(19) Uani 1 2 d S
H7A H 0.5000 -0.4217 0.7500 0.084 Uiso 1 2 calc SR
C8 C 0.7475(6) 0.3333(5) 0.9580(4) 0.0386(11) Uani 1 1 d .
C9 C 0.9367(6) 0.3640(5) 1.0657(4) 0.0468(12) Uani 1 1 d .
H9A H 1.0116 0.2918 1.0753 0.056 Uiso 1 1 calc R
H9B H 0.9487 0.3679 1.1400 0.056 Uiso 1 1 calc R
C10 C 0.9997(8) 0.4961(7) 1.0504(5) 0.083(2) Uani 1 1 d .
H10A H 0.9251 0.5674 1.0422 0.124 Uiso 1 1 calc R
H10B H 1.1190 0.5130 1.1251 0.124 Uiso 1 1 calc R

loop_
_atom_site_aniso_label
_atom_site_aniso_U_11
_atom_site_aniso_U_22
_atom_site_aniso_U_33
_atom_site_aniso_U_23
_atom_site_aniso_U_13
_atom_site_aniso_U_12
Zn 0.0337(4) 0.0285(4) 0.0390(5) 0.000 0.0229(4) 0.000
O1 0.0408(18) 0.050(2) 0.051(2) -0.0160(17) 0.0299(17) -0.0116(16)
O2 0.053(2) 0.056(2) 0.091(3) -0.023(2) 0.047(2) -0.0079(19)
O1W 0.062(2) 0.057(2) 0.088(3) 0.007(2) 0.049(2) 0.0065(19)
N1 0.039(2) 0.045(2) 0.039(2) 0.0017(18) 0.0266(19) -0.0019(19)
N2 0.0338(19) 0.037(2) 0.037(2) -0.0005(17) 0.0243(18) -0.0004(17)
N3 0.032(3) 0.029(3) 0.031(3) 0.000 0.020(2) 0.000
C1 0.053(3) 0.073(4) 0.055(3) 0.004(3) 0.040(3) 0.006(3)
C2 0.031(2) 0.059(3) 0.033(3) -0.003(2) 0.021(2) 0.003(2)
C3 0.039(3) 0.047(3) 0.040(3) -0.007(2) 0.025(2) 0.007(2)
C4 0.028(2) 0.037(3) 0.029(2) -0.004(2) 0.017(2) 0.003(2)
C5 0.031(2) 0.032(2) 0.030(2) -0.0038(19) 0.014(2) 0.000(2)
C6 0.049(3) 0.036(3) 0.048(3) -0.004(2) 0.030(3) 0.005(2)
C7 0.058(5) 0.039(4) 0.053(4) 0.000 0.026(4) 0.000
C8 0.043(3) 0.035(3) 0.045(3) 0.000(2) 0.031(2) -0.009(2)
C9 0.047(3) 0.046(3) 0.039(3) -0.007(2) 0.023(2) -0.016(2)
C10 0.060(3) 0.109(5) 0.059(4) -0.013(4) 0.028(3) -0.046(4)

loop_
_atom_type_symbol
_atom_type_description
_atom_type_scat_dispersion_real
_atom_type_scat_dispersion_imag
_atom_type_scat_source
C C 0.0033 0.0016 'International Tables Vol C Tables 4.2.6.8 and 6.1.1.4'
H H 0.0000 0.0000 'International Tables Vol C Tables 4.2.6.8 and 6.1.1.4'
N N 0.0061 0.0033 'International Tables Vol C Tables 4.2.6.8 and 6.1.1.4'
O O 0.0106 0.0060 'International Tables Vol C Tables 4.2.6.8 and 6.1.1.4'
Zn Zn 0.2839 1.4301 'International Tables Vol C Tables 4.2.6.8 and 6.1.1.4'

loop_
_geom_angle_atom_site_label_1
_geom_angle_atom_site_label_2
_geom_angle_atom_site_label_3
_geom_angle
_geom_angle_site_symmetry_1
_geom_angle_site_symmetry_3
O1 Zn O1 134.3(2) . 2_656
O1 Zn N3 112.85(10) . .
O1 Zn N3 112.85(10) 2_656 .
O1 Zn N2 89.43(12) . .
O1 Zn N2 102.88(12) 2_656 .
N3 Zn N2 74.09(9) . .
O1 Zn N2 102.88(12) . 2_656
O1 Zn N2 89.43(12) 2_656 2_656
N3 Zn N2 74.09(9) . 2_656
N2 Zn N2 148.17(19) . 2_656
C8 O1 Zn 128.9(3) . .
C2 N1 N2 112.4(4) . .
C4 N2 N1 104.6(3) . .
C4 N2 Zn 114.4(3) . .
N1 N2 Zn 140.6(3) . .
C5 N3 C5 119.9(5) 2_656 .
C5 N3 Zn 120.1(3) 2_656 .
C5 N3 Zn 120.1(3) . .
N1 C2 C3 106.1(4) . .
N1 C2 C1 122.0(4) . .
C3 C2 C1 131.9(4) . .
C2 C3 C4 105.9(4) . .
N2 C4 C3 111.0(4) . .
N2 C4 C5 117.5(4) . .
C3 C4 C5 131.6(4) . .
N3 C5 C6 120.8(4) . .
N3 C5 C4 113.9(4) . .
C6 C5 C4 125.3(4) . .
C5 C6 C7 120.0(5) . .
C6 C7 C6 118.3(7) 2_656 .
O2 C8 O1 124.5(4) . .
O2 C8 C9 118.9(4) . .
O1 C8 C9 116.6(4) . .
C8 C9 C10 112.5(4) . .
C10 C10 C9 116.2(7) 3_767 .

loop_
_geom_bond_atom_site_label_1
_geom_bond_atom_site_label_2
_geom_bond_distance
_geom_bond_site_symmetry_2
Zn O1 1.936(3) .
Zn O1 1.936(3) 2_656
Zn N3 2.113(5) .
Zn N2 2.234(3) .
Zn N2 2.234(3) 2_656
O1 C8 1.260(5) .
O2 C8 1.229(5) .
N1 C2 1.347(5) .
N1 N2 1.349(5) .
N2 C4 1.331(5) .
N3 C5 1.347(5) 2_656
N3 C5 1.347(5) .
C1 C2 1.498(6) .
C2 C3 1.366(6) .
C3 C4 1.389(6) .
C4 C5 1.461(6) .
C5 C6 1.379(6) .
C6 C7 1.380(6) .
C7 C6 1.379(6) 2_656
C8 C9 1.504(6) .
C9 C10 1.522(7) .
C10 C10 1.413(10) 3_767
